data_4313912
loop_
_publ_author_name
'F. Albert Cotton'
'Chun Y. Liu'
'Carlos A. Murillo'
'Xiaoping Wang'

_publ_contact_author_address
;  Laboratory for Molecular Structure and Bonding
   Dept. of Chemistry
   Texas A&M University, P.O. Box  30012
   College Station, TX 77842-3012, USA
;
_publ_contact_author_email cotton@tamu.edu
_publ_contact_author_fax '(979) 845 9351'
_publ_contact_author_name 'F. A. Cotton'
_publ_contact_author_phone '(979) 845 4432'
_publ_section_title
;
 Trapping Tetramethoxyzincate and -cobaltate(II) between Mo~2~^4+^ Units
;
_journal_name_full 'Inorganic Chemistry'
_journal_page_first 4619
_journal_page_last 4623
_journal_paper_doi 10.1021/ic034167f
_journal_volume 42
_journal_year 2003
_chemical_formula_moiety '[Mo2(C15H15N2O2)3]2Co(OCH3)4,3.76(CH2Cl2)'
_chemical_formula_sum 'C97.76 H109.52 Cl7.52 Co Mo4 N12 O16'
_chemical_formula_weight 2417.89
_chemical_name_common '[Mo2(DAniF)3]2Co(OCH3)4,3.76(CH2Cl2)'
_chemical_name_systematic
; 
 ? 
;
_space_group_IT_number 14
_symmetry_cell_setting monoclinic
_symmetry_space_group_name_Hall '-P 2yn'
_symmetry_space_group_name_H-M 'P 1 21/n 1'
_atom_sites_solution_hydrogens geom
_atom_sites_solution_primary direct
_atom_sites_solution_secondary difmap
_audit_creation_method SHELXL-97
_cell_angle_alpha 90.00
_cell_angle_beta 110.7110(10)
_cell_angle_gamma 90.00
_cell_formula_units_Z 4
_cell_length_a 23.9288(13)
_cell_length_b 18.1747(9)
_cell_length_c 26.3668(14)
_cell_measurement_reflns_used 30802
_cell_measurement_temperature 293(2)
_cell_measurement_theta_max 24.934
_cell_measurement_theta_min 2.419
_cell_volume 10725.9(10)
_computing_cell_refinement SAINT
_computing_data_collection SMART
_computing_data_reduction SAINT
_computing_molecular_graphics XP
_computing_publication_material CIFTAB
_computing_structure_refinement 'SHELXL-97 (Sheldrick, 1997)'
_computing_structure_solution 'SHELXS-97 (Sheldrick, 1990)'
_diffrn_ambient_temperature 293(2)
_diffrn_measured_fraction_theta_full 0.999
_diffrn_measured_fraction_theta_max 0.999
_diffrn_measurement_device_type 'BRUKER SMART 1000'
_diffrn_measurement_method \w-scans
_diffrn_radiation_monochromator graphite
_diffrn_radiation_source 'normal-focus sealed tube'
_diffrn_radiation_type MoK\a
_diffrn_radiation_wavelength 0.71073
_diffrn_reflns_av_R_equivalents 0.0317
_diffrn_reflns_av_sigmaI/netI 0.0367
_diffrn_reflns_limit_h_max 25
_diffrn_reflns_limit_h_min -20
_diffrn_reflns_limit_k_max 19
_diffrn_reflns_limit_k_min -19
_diffrn_reflns_limit_l_max 27
_diffrn_reflns_limit_l_min -28
_diffrn_reflns_number 44626
_diffrn_reflns_theta_full 22.50
_diffrn_reflns_theta_max 22.50
_diffrn_reflns_theta_min 1.65
_diffrn_standards_number 'none (area detector data)'
_exptl_absorpt_coefficient_mu 0.860
_exptl_absorpt_correction_T_max 0.8463
_exptl_absorpt_correction_T_min 0.6781
_exptl_absorpt_correction_type multi-scan
_exptl_absorpt_process_details SADABS
_exptl_crystal_colour 'red brown'
_exptl_crystal_density_diffrn 1.497
_exptl_crystal_density_method 'not measured'
_exptl_crystal_description block
_exptl_crystal_F_000 4924
_exptl_crystal_size_max 0.285
_exptl_crystal_size_mid 0.281
_exptl_crystal_size_min 0.194
_refine_diff_density_max 0.915
_refine_diff_density_min -0.759
_refine_diff_density_rms 0.080
_refine_ls_extinction_method none
_refine_ls_goodness_of_fit_ref 1.075
_refine_ls_hydrogen_treatment noref
_refine_ls_matrix_type full
_refine_ls_number_parameters 1394
_refine_ls_number_reflns 14030
_refine_ls_number_restraints 275
_refine_ls_restrained_S_all 1.122
_refine_ls_R_factor_all 0.0767
_refine_ls_R_factor_gt 0.0471
_refine_ls_shift/su_max 0.003
_refine_ls_shift/su_mean 0.000
_refine_ls_structure_factor_coef Fsqd
_refine_ls_weighting_details 'calc w=1/[\s^2^(Fo^2^)+(0.0599P)^2^+27.9781P] where P=(Fo^2^+2Fc^2^)/3'
_refine_ls_weighting_scheme calc
_refine_ls_wR_factor_gt 0.1149
_refine_ls_wR_factor_ref 0.1401
_reflns_number_gt 10215
_reflns_number_total 14030
_reflns_threshold_expression I>2sigma(I)
_cod_data_source_file ic034167fsi20030214_020632_3.cif
_cod_data_source_block cmpd2
_cod_original_cell_volume 10725.8(10)
_cod_database_code 4313912

loop_
_symmetry_equiv_pos_as_xyz
'x, y, z'
'-x+1/2, y+1/2, -z+1/2'
'-x, -y, -z'
'x-1/2, -y-1/2, z-1/2'

loop_
_atom_site_label
_atom_site_type_symbol
_atom_site_fract_x
_atom_site_fract_y
_atom_site_fract_z
_atom_site_U_iso_or_equiv
_atom_site_adp_type
_atom_site_occupancy
_atom_site_symmetry_multiplicity
_atom_site_calc_flag
_atom_site_refinement_flags
_atom_site_disorder_assembly
_atom_site_disorder_group
Co1 Co 0.43709(4) 0.77429(5) 1.21206(3) 0.0456(2) Uani 1 1 d . E .
Mo1 Mo 0.32718(2) 0.71620(3) 1.25944(2) 0.03687(15) Uani 1 1 d . . .
Mo2 Mo 0.40638(2) 0.73151(3) 1.32741(2) 0.03750(16) Uani 1 1 d . . .
Mo4 Mo 0.51762(3) 0.78035(3) 1.12579(2) 0.04823(18) Uani 1 1 d . E .
Mo3 Mo 0.50448(3) 0.88891(3) 1.14814(2) 0.05267(19) Uani 1 1 d . E .
N1 N 0.2997(2) 0.8289(3) 1.26059(19) 0.0409(12) Uani 1 1 d . . .
N2 N 0.3884(2) 0.8468(3) 1.33234(19) 0.0394(12) Uani 1 1 d . . .
N3 N 0.2794(2) 0.6819(3) 1.30932(19) 0.0398(12) Uani 1 1 d . A .
N4 N 0.3635(2) 0.7033(3) 1.38286(19) 0.0398(12) Uani 1 1 d . A .
N5 N 0.3520(2) 0.6045(3) 1.24831(19) 0.0384(12) Uani 1 1 d . . .
N6 N 0.4352(2) 0.6205(3) 1.3248(2) 0.0410(12) Uani 1 1 d . . .
N11 N 0.4200(2) 0.8963(3) 1.0814(2) 0.0458(13) Uani 1 1 d . . .
N12 N 0.4373(2) 0.7802(3) 1.0554(2) 0.0446(13) Uani 1 1 d . . .
N9 N 0.5512(3) 0.9358(4) 1.1022(3) 0.0707(19) Uani 1 1 d . . .
N10 N 0.5693(3) 0.8189(4) 1.0796(2) 0.0635(17) Uani 1 1 d . . .
N7 N 0.5859(2) 0.8871(3) 1.2197(2) 0.0550(15) Uani 1 1 d . . .
N8 N 0.5967(2) 0.7667(3) 1.1965(2) 0.0542(15) Uani 1 1 d . . .
O5 O 0.1101(3) 0.9671(3) 1.0974(2) 0.0858(18) Uani 1 1 d . . .
O6 O 0.5370(2) 1.0632(3) 1.4620(2) 0.0701(15) Uani 1 1 d . . .
O7 O 0.0325(2) 0.6365(4) 1.2257(2) 0.096(2) Uani 1 1 d . . .
O9 O 0.2232(2) 0.4236(2) 1.07436(18) 0.0596(13) Uani 1 1 d . . .
O10 O 0.6637(3) 0.5265(4) 1.4559(3) 0.120(3) Uani 1 1 d . . .
O11 O 0.2734(2) 1.1448(3) 1.0456(2) 0.0740(15) Uani 1 1 d . . .
O2 O 0.46962(17) 0.7599(2) 1.29062(16) 0.0454(10) Uani 1 1 d . . .
O1 O 0.35351(18) 0.7476(2) 1.19296(15) 0.0455(11) Uani 1 1 d . . .
O4 O 0.47025(19) 0.7184(2) 1.16659(17) 0.0488(11) Uani 1 1 d . . .
O3 O 0.4546(2) 0.8759(2) 1.19946(16) 0.0505(11) Uani 1 1 d . . .
C5 C 0.0528(4) 0.9388(5) 1.0799(3) 0.086(3) Uani 1 1 d . . .
H5A H 0.0269 0.9698 1.0519 0.129 Uiso 1 1 calc R . .
H5B H 0.0388 0.9367 1.1097 0.129 Uiso 1 1 calc R . .
H5C H 0.0530 0.8901 1.0657 0.129 Uiso 1 1 calc R . .
C6 C 0.1543(3) 0.9296(4) 1.1376(3) 0.059(2) Uani 1 1 d . . .
C7 C 0.1470(3) 0.8633(4) 1.1598(3) 0.0553(18) Uani 1 1 d . . .
H7A H 0.1099 0.8403 1.1477 0.066 Uiso 1 1 calc R . .
C8 C 0.1948(3) 0.8309(4) 1.2001(2) 0.0476(17) Uani 1 1 d . . .
H8A H 0.1893 0.7860 1.2147 0.057 Uiso 1 1 calc R . .
C9 C 0.2503(3) 0.8638(3) 1.2189(2) 0.0420(15) Uani 1 1 d . . .
C10 C 0.2573(3) 0.9306(4) 1.1953(3) 0.0522(18) Uani 1 1 d . . .
H10A H 0.2946 0.9531 1.2066 0.063 Uiso 1 1 calc R . .
C11 C 0.2100(3) 0.9635(4) 1.1559(3) 0.061(2) Uani 1 1 d . . .
H11A H 0.2152 1.0086 1.1415 0.073 Uiso 1 1 calc R . .
C12 C 0.3378(3) 0.8732(3) 1.2956(2) 0.0428(16) Uani 1 1 d . . .
H12A H 0.3295 0.9233 1.2950 0.051 Uiso 1 1 calc R . .
C13 C 0.4259(3) 0.9006(3) 1.3679(2) 0.0423(16) Uani 1 1 d . . .
C14 C 0.4871(3) 0.8938(3) 1.3816(3) 0.0488(17) Uani 1 1 d . . .
H14A H 0.5025 0.8535 1.3693 0.059 Uiso 1 1 calc R . .
C15 C 0.5260(3) 0.9467(4) 1.4139(3) 0.0560(19) Uani 1 1 d . . .
H15A H 0.5671 0.9417 1.4227 0.067 Uiso 1 1 calc R . .
C16 C 0.5031(3) 1.0064(4) 1.4326(3) 0.0525(18) Uani 1 1 d . . .
C17 C 0.4422(3) 1.0116(4) 1.4207(3) 0.0549(18) Uani 1 1 d . . .
H17A H 0.4268 1.0511 1.4339 0.066 Uiso 1 1 calc R . .
C18 C 0.4043(3) 0.9593(3) 1.3895(3) 0.0500(17) Uani 1 1 d . . .
H18A H 0.3636 0.9630 1.3827 0.060 Uiso 1 1 calc R . .
C19 C 0.5996(3) 1.0609(5) 1.4721(4) 0.084(3) Uani 1 1 d . . .
H19A H 0.6184 1.1032 1.4930 0.127 Uiso 1 1 calc R . .
H19B H 0.6062 1.0609 1.4383 0.127 Uiso 1 1 calc R . .
H19C H 0.6163 1.0169 1.4919 0.127 Uiso 1 1 calc R . .
C20A C 0.0038(8) 0.6148(11) 1.1706(7) 0.077(5) Uiso 0.50 1 d P A 1
H20A H -0.0084 0.6577 1.1482 0.115 Uiso 0.50 1 calc PR A 1
H20B H -0.0306 0.5854 1.1674 0.115 Uiso 0.50 1 calc PR A 1
H20C H 0.0311 0.5865 1.1591 0.115 Uiso 0.50 1 calc PR A 1
C20B C 0.0101(7) 0.5768(10) 1.1822(7) 0.068(5) Uiso 0.50 1 d P A 2
H20D H 0.0195 0.5292 1.1988 0.102 Uiso 0.50 1 calc PR A 2
H20E H 0.0293 0.5825 1.1560 0.102 Uiso 0.50 1 calc PR A 2
H20F H -0.0323 0.5813 1.1645 0.102 Uiso 0.50 1 calc PR A 2
C21 C 0.0936(3) 0.6446(4) 1.2441(3) 0.0603(19) Uani 1 1 d . A .
C22 C 0.1307(3) 0.6121(4) 1.2221(3) 0.064(2) Uani 1 1 d . . .
H22A H 0.1148 0.5820 1.1919 0.076 Uiso 1 1 calc R A .
C23 C 0.1920(3) 0.6231(4) 1.2441(3) 0.0510(17) Uani 1 1 d . A .
H23A H 0.2168 0.5998 1.2288 0.061 Uiso 1 1 calc R . .
C24 C 0.2166(3) 0.6683(3) 1.2887(2) 0.0397(15) Uani 1 1 d . . .
C25 C 0.1778(3) 0.7035(4) 1.3098(3) 0.0482(17) Uani 1 1 d . A .
H25A H 0.1933 0.7356 1.3389 0.058 Uiso 1 1 calc R . .
C26 C 0.1172(3) 0.6918(4) 1.2883(3) 0.0575(19) Uani 1 1 d . . .
H26A H 0.0920 0.7152 1.3032 0.069 Uiso 1 1 calc R A .
C27 C 0.3068(3) 0.6824(3) 1.3632(2) 0.0401(15) Uani 1 1 d . . .
H27A H 0.2867 0.6686 1.3862 0.048 Uiso 1 1 calc R A .
C28 C 0.3926(3) 0.7007(3) 1.4402(2) 0.0439(16) Uani 1 1 d . . .
C29 C 0.4295(4) 0.7568(4) 1.4667(3) 0.071(2) Uani 1 1 d . A .
H29A H 0.4361 0.7959 1.4468 0.086 Uiso 1 1 calc R . .
C30 C 0.4573(4) 0.7564(5) 1.5223(3) 0.094(3) Uani 1 1 d . . .
H30A H 0.4815 0.7959 1.5392 0.113 Uiso 1 1 calc R A .
C31 C 0.4502(5) 0.7003(6) 1.5528(3) 0.091(3) Uani 1 1 d . A .
C32 C 0.4141(4) 0.6418(6) 1.5271(3) 0.094(3) Uani 1 1 d . . .
H32A H 0.4087 0.6026 1.5475 0.113 Uiso 1 1 calc R A .
C33 C 0.3859(3) 0.6412(4) 1.4708(3) 0.071(2) Uani 1 1 d . A .
H33A H 0.3627 0.6011 1.4538 0.085 Uiso 1 1 calc R . .
O8A O 0.463(3) 0.6824(14) 1.6084(11) 0.111(10) Uani 0.46(4) 1 d P A 1
C34A C 0.4720(16) 0.680(4) 1.6449(15) 0.20(3) Uani 0.46(4) 1 d P A 1
H34A H 0.4963 0.6371 1.6587 0.307 Uiso 0.46(4) 1 calc PR A 1
H34B H 0.4359 0.6761 1.6528 0.307 Uiso 0.46(4) 1 calc PR A 1
H34C H 0.4935 0.7231 1.6616 0.307 Uiso 0.46(4) 1 calc PR A 1
O8B O 0.4887(13) 0.712(3) 1.6065(9) 0.093(8) Uani 0.54(4) 1 d P A 2
C34B C 0.4927(14) 0.7473(19) 1.6351(13) 0.110(12) Uani 0.54(4) 1 d P A 2
H34D H 0.5279 0.7363 1.6657 0.165 Uiso 0.54(4) 1 calc PR A 2
H34E H 0.4583 0.7449 1.6456 0.165 Uiso 0.54(4) 1 calc PR A 2
H34F H 0.4961 0.7959 1.6222 0.165 Uiso 0.54(4) 1 calc PR A 2
C35 C 0.2238(4) 0.3458(4) 1.0807(3) 0.072(2) Uani 1 1 d . . .
H35A H 0.2001 0.3235 1.0469 0.108 Uiso 1 1 calc R . .
H35B H 0.2076 0.3332 1.1080 0.108 Uiso 1 1 calc R . .
H35C H 0.2641 0.3281 1.0913 0.108 Uiso 1 1 calc R . .
C36 C 0.2556(3) 0.4641(3) 1.1196(3) 0.0481(17) Uani 1 1 d . . .
C37 C 0.2848(3) 0.4349(4) 1.1703(3) 0.0517(18) Uani 1 1 d . . .
H37A H 0.2837 0.3845 1.1760 0.062 Uiso 1 1 calc R . .
C38 C 0.3161(3) 0.4812(3) 1.2133(3) 0.0489(17) Uani 1 1 d . . .
H38A H 0.3353 0.4610 1.2475 0.059 Uiso 1 1 calc R . .
C39 C 0.3193(3) 0.5557(3) 1.2063(2) 0.0388(15) Uani 1 1 d . . .
C40 C 0.2882(3) 0.5843(4) 1.1547(3) 0.0497(17) Uani 1 1 d . . .
H40A H 0.2889 0.6347 1.1489 0.060 Uiso 1 1 calc R . .
C41 C 0.2565(3) 0.5387(4) 1.1121(3) 0.0541(18) Uani 1 1 d . . .
H41A H 0.2357 0.5588 1.0782 0.065 Uiso 1 1 calc R . .
C42 C 0.4031(3) 0.5791(3) 1.2841(2) 0.0446(16) Uani 1 1 d . . .
H42A H 0.4160 0.5319 1.2802 0.054 Uiso 1 1 calc R . .
C43 C 0.4927(3) 0.5937(3) 1.3586(3) 0.0485(17) Uani 1 1 d . . .
C44 C 0.5151(3) 0.6129(4) 1.4129(3) 0.0543(18) Uiso 1 1 d . . .
H44A H 0.4914 0.6402 1.4273 0.065 Uiso 1 1 calc R . .
C45 C 0.5726(3) 0.5924(4) 1.4468(3) 0.064(2) Uani 1 1 d . . .
H45A H 0.5873 0.6074 1.4829 0.077 Uiso 1 1 calc R . .
C46 C 0.6066(4) 0.5503(5) 1.4264(4) 0.081(3) Uani 1 1 d . . .
C47 C 0.5853(4) 0.5309(5) 1.3723(4) 0.094(3) Uani 1 1 d . . .
H47A H 0.6091 0.5030 1.3584 0.113 Uiso 1 1 calc R . .
C48 C 0.5288(3) 0.5527(5) 1.3385(3) 0.074(2) Uani 1 1 d . . .
H48A H 0.5152 0.5395 1.3021 0.088 Uiso 1 1 calc R . .
C49 C 0.6914(4) 0.5561(6) 1.5090(4) 0.117(4) Uani 1 1 d . . .
H49A H 0.7306 0.5354 1.5253 0.175 Uiso 1 1 calc R . .
H49B H 0.6678 0.5441 1.5307 0.175 Uiso 1 1 calc R . .
H49C H 0.6944 0.6086 1.5068 0.175 Uiso 1 1 calc R . .
C50A C 0.368(6) 0.519(5) 0.891(3) 0.45(11) Uani 0.37(4) 1 d P B 1
H50A H 0.3478 0.4792 0.8671 0.673 Uiso 0.37(4) 1 calc PR B 1
H50B H 0.4068 0.5031 0.9136 0.673 Uiso 0.37(4) 1 calc PR B 1
H50C H 0.3705 0.5605 0.8700 0.673 Uiso 0.37(4) 1 calc PR B 1
O12A O 0.3353(13) 0.5371(9) 0.9229(7) 0.071(7) Uiso 0.37(4) 1 d P B 1
C50B C 0.3924(13) 0.4974(12) 0.9002(11) 0.124(10) Uani 0.63(4) 1 d P B 2
H50D H 0.3690 0.4582 0.8784 0.186 Uiso 0.63(4) 1 calc PR B 2
H50E H 0.4270 0.4773 0.9277 0.186 Uiso 0.63(4) 1 calc PR B 2
H50F H 0.4046 0.5304 0.8776 0.186 Uiso 0.63(4) 1 calc PR B 2
O12B O 0.3612(10) 0.5323(7) 0.9224(5) 0.090(5) Uiso 0.63(4) 1 d P B 2
C51 C 0.3752(5) 0.5957(5) 0.9555(3) 0.089(3) Uani 1 1 d . . .
C52 C 0.3363(4) 0.6343(5) 0.9730(4) 0.086(3) Uani 1 1 d . B .
H52A H 0.2966 0.6196 0.9628 0.104 Uiso 1 1 calc R . .
C53 C 0.3560(4) 0.6951(4) 1.0059(3) 0.074(2) Uani 1 1 d . . .
H53A H 0.3296 0.7203 1.0184 0.089 Uiso 1 1 calc R B .
C54 C 0.4147(3) 0.7190(4) 1.0204(3) 0.0507(17) Uani 1 1 d . B .
C55 C 0.4518(4) 0.6791(4) 1.0016(3) 0.078(2) Uani 1 1 d . . .
H55A H 0.4912 0.6942 1.0105 0.094 Uiso 1 1 calc R B .
C56 C 0.4327(5) 0.6174(5) 0.9700(4) 0.092(3) Uani 1 1 d . B .
H56A H 0.4593 0.5907 0.9587 0.110 Uiso 1 1 calc R . .
C57 C 0.4031(3) 0.8398(4) 1.0475(3) 0.0515(18) Uani 1 1 d . . .
H57A H 0.3673 0.8419 1.0182 0.062 Uiso 1 1 calc R . .
C58 C 0.3825(3) 0.9594(4) 1.0699(3) 0.0513(17) Uani 1 1 d . . .
C59 C 0.3678(4) 0.9925(4) 1.1113(3) 0.066(2) Uani 1 1 d . . .
H59A H 0.3828 0.9726 1.1460 0.079 Uiso 1 1 calc R . .
C60 C 0.3317(4) 1.0539(4) 1.1023(3) 0.069(2) Uani 1 1 d . . .
H60A H 0.3225 1.0748 1.1305 0.083 Uiso 1 1 calc R . .
C61 C 0.3092(3) 1.0842(4) 1.0506(3) 0.0550(18) Uani 1 1 d . . .
C62 C 0.3221(3) 1.0522(4) 1.0090(3) 0.0572(19) Uani 1 1 d . . .
H62A H 0.3063 1.0718 0.9743 0.069 Uiso 1 1 calc R . .
C63 C 0.3588(3) 0.9904(4) 1.0186(3) 0.0565(19) Uani 1 1 d . . .
H63A H 0.3676 0.9695 0.9901 0.068 Uiso 1 1 calc R . .
C64 C 0.2447(4) 1.1731(5) 0.9929(3) 0.083(3) Uani 1 1 d . . .
H64A H 0.2211 1.2151 0.9946 0.125 Uiso 1 1 calc R . .
H64B H 0.2193 1.1360 0.9704 0.125 Uiso 1 1 calc R . .
H64C H 0.2742 1.1876 0.9779 0.125 Uiso 1 1 calc R . .
O14A O 0.661(3) 0.6365(12) 0.9644(19) 0.102(13) Uani 0.42(5) 1 d P C 1
C65A C 0.687(3) 0.569(2) 0.986(2) 0.13(2) Uani 0.42(5) 1 d P C 1
H65A H 0.7035 0.5460 0.9624 0.191 Uiso 0.42(5) 1 calc PR C 1
H65B H 0.6566 0.5373 0.9910 0.191 Uiso 0.42(5) 1 calc PR C 1
H65C H 0.7175 0.5772 1.0210 0.191 Uiso 0.42(5) 1 calc PR C 1
O14B O 0.6313(13) 0.6244(19) 0.9366(14) 0.122(8) Uani 0.58(5) 1 d P C 2
C65B C 0.642(2) 0.549(2) 0.9524(17) 0.128(12) Uani 0.58(5) 1 d P C 2
H65D H 0.6431 0.5207 0.9222 0.192 Uiso 0.58(5) 1 calc PR C 2
H65E H 0.6110 0.5317 0.9642 0.192 Uiso 0.58(5) 1 calc PR C 2
H65F H 0.6800 0.5454 0.9816 0.192 Uiso 0.58(5) 1 calc PR C 2
C66 C 0.6277(6) 0.6754(7) 0.9827(6) 0.125(4) Uani 1 1 d . . .
C67 C 0.6051(5) 0.7420(6) 0.9642(4) 0.103(3) Uani 1 1 d . C .
H67A H 0.6020 0.7557 0.9293 0.124 Uiso 1 1 calc R . .
C68 C 0.5866(4) 0.7906(5) 0.9947(4) 0.086(3) Uani 1 1 d . . .
H68A H 0.5705 0.8357 0.9800 0.103 Uiso 1 1 calc R C .
C69 C 0.5914(3) 0.7735(5) 1.0472(3) 0.070(2) Uani 1 1 d . C .
C70 C 0.6151(4) 0.7064(6) 1.0671(4) 0.098(3) Uani 1 1 d . . .
H70A H 0.6191 0.6936 1.1024 0.118 Uiso 1 1 calc R C .
C71 C 0.6335(5) 0.6566(7) 1.0355(6) 0.131(5) Uani 1 1 d . C .
H71A H 0.6494 0.6112 1.0498 0.157 Uiso 1 1 calc R . .
C72 C 0.5772(3) 0.8925(5) 1.0771(3) 0.071(2) Uani 1 1 d . E .
H72A H 0.5499 0.9008 1.0398 0.086 Uiso 1 1 calc R D 2
C73A C 0.5597(3) 1.0172(3) 1.1065(3) 0.055(3) Uani 0.708(6) 1 d PG E 1
C74A C 0.5148(3) 1.0646(4) 1.1082(3) 0.077(3) Uani 0.708(6) 1 d PG E 1
H74A H 0.4765 1.0466 1.1018 0.092 Uiso 0.708(6) 1 calc PR E 1
C75A C 0.5270(4) 1.1389(4) 1.1192(3) 0.097(4) Uani 0.708(6) 1 d PG E 1
H75A H 0.4970 1.1706 1.1203 0.116 Uiso 0.708(6) 1 calc PR E 1
C76A C 0.5842(4) 1.1658(3) 1.1287(3) 0.085(4) Uani 0.708(6) 1 d PG E 1
C77A C 0.6292(3) 1.1184(5) 1.1271(3) 0.091(4) Uani 0.708(6) 1 d PG E 1
H77A H 0.6674 1.1364 1.1334 0.109 Uiso 0.708(6) 1 calc PR E 1
C78A C 0.6169(3) 1.0441(4) 1.1160(3) 0.073(4) Uani 0.708(6) 1 d PG E 1
H78A H 0.6470 1.0124 1.1149 0.087 Uiso 0.708(6) 1 calc PR E 1
O13A O 0.5935(6) 1.2410(5) 1.1407(4) 0.127(4) Uani 0.708(6) 1 d PD E 1
C79A C 0.561(4) 1.297(4) 1.157(4) 0.77(8) Uiso 0.708(6) 1 d PD E 1
H79A H 0.5822 1.3430 1.1607 1.150 Uiso 0.708(6) 1 calc PR E 1
H79B H 0.5575 1.2839 1.1906 1.150 Uiso 0.708(6) 1 calc PR E 1
H79C H 0.5221 1.3022 1.1296 1.150 Uiso 0.708(6) 1 calc PR E 1
C73B C 0.5874(8) 0.9947(7) 1.1016(9) 0.055(3) Uani 0.292(6) 1 d PG E 2
C74B C 0.5498(7) 1.0544(10) 1.0813(9) 0.077(3) Uani 0.292(6) 1 d PG E 2
H74B H 0.5087 1.0474 1.0664 0.092 Uiso 0.292(6) 1 calc PR E 2
C75B C 0.5736(9) 1.1245(8) 1.0831(9) 0.097(4) Uani 0.292(6) 1 d PG E 2
H75B H 0.5484 1.1644 1.0695 0.116 Uiso 0.292(6) 1 calc PR E 2
C76B C 0.6351(10) 1.1350(8) 1.1054(9) 0.085(4) Uani 0.292(6) 1 d PG E 2
C77B C 0.6727(7) 1.0753(10) 1.1257(8) 0.091(4) Uani 0.292(6) 1 d PG E 2
H77B H 0.7138 1.0823 1.1406 0.109 Uiso 0.292(6) 1 calc PR E 2
C78B C 0.6489(7) 1.0052(9) 1.1238(8) 0.073(4) Uani 0.292(6) 1 d PG E 2
H78B H 0.6740 0.9653 1.1374 0.087 Uiso 0.292(6) 1 calc PR E 2
O13B O 0.6561(18) 1.2160(18) 1.1116(14) 0.181(14) Uiso 0.292(6) 1 d PD E 2
C79B C 0.6491(11) 1.2690(13) 1.1490(9) 0.052(6) Uiso 0.292(6) 1 d PD E 2
H79D H 0.6669 1.3148 1.1446 0.078 Uiso 0.292(6) 1 calc PR E 2
H79E H 0.6683 1.2514 1.1854 0.078 Uiso 0.292(6) 1 calc PR E 2
H79F H 0.6073 1.2764 1.1422 0.078 Uiso 0.292(6) 1 calc PR E 2
O16A O 0.729(3) 0.503(4) 1.261(2) 0.25(4) Uani 0.37(4) 1 d P B 1
C80A C 0.7687(15) 0.485(3) 1.2505(15) 0.080(11) Uani 0.37(4) 1 d P B 1
H80A H 0.7865 0.4420 1.2712 0.120 Uiso 0.37(4) 1 calc PR B 1
H80B H 0.7975 0.5240 1.2586 0.120 Uiso 0.37(4) 1 calc PR B 1
H80C H 0.7557 0.4735 1.2125 0.120 Uiso 0.37(4) 1 calc PR B 1
O16B O 0.7032(8) 0.4906(11) 1.2487(7) 0.089(6) Uani 0.63(4) 1 d P B 2
C80B C 0.744(2) 0.464(2) 1.2377(16) 0.19(2) Uiso 0.63(4) 1 d P B 2
H80D H 0.7484 0.4133 1.2482 0.291 Uiso 0.63(4) 1 calc PR B 2
H80E H 0.7801 0.4901 1.2567 0.291 Uiso 0.63(4) 1 calc PR B 2
H80F H 0.7352 0.4679 1.1993 0.291 Uiso 0.63(4) 1 calc PR B 2
C81 C 0.6851(5) 0.5631(6) 1.2389(3) 0.084(3) Uani 1 1 d . . .
C82 C 0.6266(4) 0.5701(5) 1.2324(3) 0.082(3) Uani 1 1 d . B .
H82A H 0.6054 0.5294 1.2372 0.099 Uiso 1 1 calc R . .
C83 C 0.5984(4) 0.6367(4) 1.2189(3) 0.072(2) Uani 1 1 d . . .
H83A H 0.5581 0.6404 1.2144 0.086 Uiso 1 1 calc R B .
C84 C 0.6285(3) 0.6986(5) 1.2118(3) 0.060(2) Uani 1 1 d . B .
C85 C 0.6880(4) 0.6915(6) 1.2193(4) 0.089(3) Uani 1 1 d . . .
H85A H 0.7097 0.7325 1.2158 0.106 Uiso 1 1 calc R B .
C86 C 0.7164(4) 0.6222(7) 1.2322(4) 0.096(3) Uani 1 1 d . B .
H86A H 0.7564 0.6172 1.2360 0.116 Uiso 1 1 calc R . .
C87 C 0.6155(3) 0.8236(5) 1.2297(3) 0.064(2) Uani 1 1 d . E .
H87A H 0.6499 0.8191 1.2603 0.077 Uiso 1 1 calc R . .
C88 C 0.6074(3) 0.9421(4) 1.2611(3) 0.066(2) Uani 1 1 d . E .
C89 C 0.5999(4) 1.0155(5) 1.2462(3) 0.080(3) Uani 1 1 d . . .
H89A H 0.5790 1.0276 1.2102 0.096 Uiso 1 1 calc R E .
C90 C 0.6227(4) 1.0714(5) 1.2837(4) 0.093(3) Uani 1 1 d . E .
H90A H 0.6180 1.1204 1.2728 0.112 Uiso 1 1 calc R . .
C91 C 0.6525(4) 1.0533(6) 1.3376(4) 0.087(3) Uani 1 1 d . . .
C92 C 0.6588(4) 0.9815(6) 1.3533(4) 0.090(3) Uani 1 1 d . E .
H92A H 0.6788 0.9693 1.3895 0.108 Uiso 1 1 calc R . .
C93 C 0.6353(4) 0.9271(5) 1.3156(3) 0.080(3) Uani 1 1 d . . .
H93A H 0.6384 0.8784 1.3271 0.096 Uiso 1 1 calc R E .
C94A C 0.6822(14) 1.171(2) 1.3682(11) 0.137(11) Uani 0.60(4) 1 d P E 1
H94A H 0.6981 1.1914 1.4042 0.206 Uiso 0.60(4) 1 calc PR E 1
H94B H 0.6450 1.1953 1.3485 0.206 Uiso 0.60(4) 1 calc PR E 1
H94C H 0.7100 1.1796 1.3500 0.206 Uiso 0.60(4) 1 calc PR E 1
O15A O 0.674(3) 1.110(4) 1.371(3) 0.15(2) Uani 0.60(4) 1 d P E 1
C94B C 0.7196(17) 1.110(2) 1.4142(18) 0.132(17) Uani 0.40(4) 1 d P E 2
H94D H 0.7157 1.1475 1.4387 0.198 Uiso 0.40(4) 1 calc PR E 2
H94E H 0.7481 1.1263 1.3985 0.198 Uiso 0.40(4) 1 calc PR E 2
H94F H 0.7329 1.0653 1.4336 0.198 Uiso 0.40(4) 1 calc PR E 2
O15B O 0.678(4) 1.102(3) 1.383(3) 0.10(2) Uani 0.40(4) 1 d P E 2
C3 C 0.4601(4) 0.9282(4) 1.2411(3) 0.073(2) Uani 1 1 d . E .
H3A H 0.4346 0.9141 1.2606 0.110 Uiso 1 1 calc R . .
H3B H 0.4485 0.9759 1.2253 0.110 Uiso 1 1 calc R . .
H3C H 0.5008 0.9297 1.2657 0.110 Uiso 1 1 calc R . .
C4 C 0.4427(4) 0.6500(4) 1.1466(3) 0.073(2) Uani 1 1 d . E .
H4A H 0.4239 0.6310 1.1705 0.109 Uiso 1 1 calc R . .
H4B H 0.4724 0.6157 1.1445 0.109 Uiso 1 1 calc R . .
H4C H 0.4132 0.6569 1.1111 0.109 Uiso 1 1 calc R . .
C2 C 0.5310(3) 0.7459(5) 1.3121(3) 0.071(2) Uani 1 1 d . . .
H2A H 0.5495 0.7642 1.2878 0.107 Uiso 1 1 calc R . .
H2B H 0.5376 0.6938 1.3168 0.107 Uiso 1 1 calc R . .
H2C H 0.5480 0.7700 1.3466 0.107 Uiso 1 1 calc R . .
C1 C 0.3146(3) 0.7790(4) 1.1435(3) 0.065(2) Uani 1 1 d . . .
H1A H 0.3365 0.7884 1.1199 0.098 Uiso 1 1 calc R . .
H1B H 0.2985 0.8243 1.1511 0.098 Uiso 1 1 calc R . .
H1C H 0.2826 0.7453 1.1262 0.098 Uiso 1 1 calc R . .
Cl1A Cl 0.8384(13) 1.3110(18) 1.0430(12) 0.141(11) Uiso 0.20(2) 1 d PD F 1
C95A C 0.8836(17) 1.286(3) 1.0081(10) 0.063(15) Uiso 0.20(2) 1 d PD F 1
Cl2A Cl 0.8489(15) 1.294(2) 0.9410(9) 0.158(13) Uiso 0.20(2) 1 d PD F 1
Cl1B Cl 0.8664(7) 1.2615(8) 0.9418(4) 0.094(6) Uiso 0.285(19) 1 d PD G 2
C95B C 0.8874(9) 1.311(3) 1.0005(14) 0.110(18) Uiso 0.285(19) 1 d PD G 2
Cl2B Cl 0.8301(7) 1.3401(12) 1.0178(9) 0.145(8) Uiso 0.285(19) 1 d PD G 2
Cl1C Cl 0.893(3) 1.272(3) 0.9401(14) 0.36(3) Uiso 0.26(2) 1 d PD H 3
C95C C 0.9150(16) 1.296(2) 1.0068(13) 0.098(14) Uiso 0.26(2) 1 d PD H 3
Cl2C Cl 0.8582(11) 1.2931(13) 1.0298(9) 0.144(9) Uiso 0.26(2) 1 d PD H 3
Cl1D Cl 0.814(2) 1.287(2) 0.9964(17) 0.27(2) Uiso 0.191(11) 1 d PD I 4
C95D C 0.8468(17) 1.2459(13) 0.9556(13) 0.053(12) Uiso 0.191(11) 1 d PD I 4
Cl2D Cl 0.8658(7) 1.3082(9) 0.9179(6) 0.095(7) Uiso 0.191(11) 1 d PD I 4
Cl5A Cl 0.6400(5) 1.3561(10) 1.2940(7) 0.233(9) Uiso 0.381(13) 1 d PD J 1
C97A C 0.7012(6) 1.3969(8) 1.3421(7) 0.148(7) Uiso 0.381(13) 1 d PD J 1
Cl6A Cl 0.7563(4) 1.3355(6) 1.3605(3) 0.104(4) Uiso 0.381(13) 1 d PD J 1
Cl5B Cl 0.6438(5) 1.3507(8) 1.3517(7) 0.182(8) Uiso 0.316(11) 1 d PD K 3
C97B C 0.7012(6) 1.3969(8) 1.3421(7) 0.148(7) Uiso 0.316(11) 1 d PD K 3
Cl6B Cl 0.7712(3) 1.3629(6) 1.3611(3) 0.078(3) Uiso 0.316(11) 1 d PD K 3
Cl6C Cl 0.6950(15) 1.298(2) 1.3345(11) 0.55(3) Uiso 0.410(15) 1 d PD L 4
C97C C 0.6369(9) 1.2947(13) 1.2741(10) 0.084(8) Uiso 0.410(15) 1 d PD L 4
Cl5C Cl 0.6577(18) 1.294(2) 1.2201(12) 0.59(3) Uiso 0.410(15) 1 d PD L 4
Cl3A Cl 0.7679(5) 1.0761(8) 1.1176(6) 0.095(5) Uiso 0.256(13) 1 d PD M 1
C96A C 0.8140(18) 1.1491(16) 1.1443(15) 0.12(2) Uiso 0.256(13) 1 d PD M 1
Cl4A Cl 0.7935(15) 1.2236(15) 1.1047(15) 0.254(15) Uiso 0.256(13) 1 d PD M 1
Cl4B Cl 0.7800(8) 1.2503(7) 1.1269(6) 0.109(6) Uiso 0.252(13) 1 d PD N 2
C96B C 0.8103(9) 1.1642(11) 1.1315(14) 0.053(9) Uiso 0.252(13) 1 d PD N 2
Cl3B Cl 0.7577(6) 1.1058(9) 1.0940(8) 0.118(6) Uiso 0.252(13) 1 d PD N 2
Cl3C Cl 0.734(2) 1.216(3) 1.122(2) 0.42(4) Uiso 0.222(16) 1 d PD O 3
C96C C 0.7971(18) 1.255(2) 1.1170(18) 0.058(12) Uiso 0.222(16) 1 d PD O 3
Cl4C Cl 0.853(3) 1.195(4) 1.130(5) 0.84(10) Uiso 0.222(16) 1 d PD O 3
Cl7A Cl 0.4564(15) 1.4658(15) 1.1078(11) 0.249(15) Uiso 0.263(16) 1 d PD P 1
C98A C 0.4267(11) 1.438(2) 1.1549(12) 0.107(15) Uiso 0.263(16) 1 d PD P 1
Cl8A Cl 0.4794(14) 1.418(2) 1.2150(10) 0.260(15) Uiso 0.263(16) 1 d PD P 1
Cl7C Cl 0.4893(16) 1.3613(16) 1.1678(16) 0.29(2) Uiso 0.209(10) 1 d PD Q 2
C98C C 0.519(3) 1.300(2) 1.2191(14) 0.19(3) Uiso 0.209(10) 1 d PD Q 2
Cl8C Cl 0.5425(11) 1.2243(13) 1.1963(10) 0.202(13) Uiso 0.209(10) 1 d PD Q 2
Cl7B Cl 0.4597(12) 1.3851(13) 1.2211(13) 0.208(12) Uiso 0.274(19) 1 d PD R 3
C98B C 0.4667(15) 1.4644(12) 1.1888(11) 0.073(11) Uiso 0.274(19) 1 d PD R 3
Cl8B Cl 0.4968(11) 1.4464(11) 1.1416(12) 0.186(11) Uiso 0.274(19) 1 d PD R 3
Cl7D Cl 0.4646(7) 1.3814(9) 1.2543(8) 0.136(7) Uiso 0.244(14) 1 d PD S 4
C98D C 0.4468(16) 1.398(3) 1.1864(9) 0.116(19) Uiso 0.244(14) 1 d PD S 4
Cl8D Cl 0.4992(9) 1.4525(11) 1.1773(10) 0.169(9) Uiso 0.244(14) 1 d PD S 4

loop_
_atom_site_aniso_label
_atom_site_aniso_U_11
_atom_site_aniso_U_22
_atom_site_aniso_U_33
_atom_site_aniso_U_23
_atom_site_aniso_U_13
_atom_site_aniso_U_12
Co1 0.0473(5) 0.0455(5) 0.0401(5) -0.0002(4) 0.0104(4) -0.0079(4)
Mo1 0.0372(3) 0.0346(3) 0.0328(3) -0.0010(2) 0.0049(2) -0.0051(2)
Mo2 0.0375(3) 0.0347(3) 0.0332(3) 0.0005(2) 0.0038(2) -0.0038(2)
Mo4 0.0506(4) 0.0473(4) 0.0453(3) 0.0027(3) 0.0151(3) -0.0083(3)
Mo3 0.0614(4) 0.0438(4) 0.0460(4) 0.0012(3) 0.0106(3) -0.0151(3)
N1 0.041(3) 0.034(3) 0.041(3) 0.001(2) 0.007(2) -0.003(2)
N2 0.034(3) 0.036(3) 0.040(3) 0.000(2) 0.002(2) -0.008(2)
N3 0.042(3) 0.034(3) 0.040(3) 0.000(2) 0.010(2) -0.006(2)
N4 0.045(3) 0.036(3) 0.033(3) 0.003(2) 0.008(2) 0.000(2)
N5 0.039(3) 0.036(3) 0.038(3) -0.003(2) 0.010(2) -0.005(2)
N6 0.041(3) 0.035(3) 0.042(3) 0.001(2) 0.009(2) 0.000(2)
N11 0.053(3) 0.048(3) 0.037(3) 0.001(3) 0.017(3) -0.003(3)
N12 0.050(3) 0.045(3) 0.041(3) -0.004(3) 0.020(3) -0.003(3)
N9 0.090(5) 0.059(4) 0.060(4) 0.006(3) 0.022(4) -0.026(4)
N10 0.060(4) 0.086(5) 0.051(4) 0.004(3) 0.028(3) -0.009(4)
N7 0.049(3) 0.057(4) 0.054(4) -0.002(3) 0.013(3) -0.018(3)
N8 0.041(3) 0.066(4) 0.054(4) 0.007(3) 0.015(3) -0.003(3)
O5 0.073(4) 0.083(4) 0.068(4) 0.014(3) -0.016(3) 0.011(3)
O6 0.070(4) 0.055(3) 0.065(3) -0.021(3) -0.001(3) -0.018(3)
O7 0.045(3) 0.153(6) 0.080(4) -0.047(4) 0.008(3) -0.016(3)
O9 0.060(3) 0.039(3) 0.057(3) -0.011(2) -0.008(2) 0.002(2)
O10 0.084(4) 0.143(6) 0.094(5) -0.011(4) -0.017(4) 0.064(4)
O11 0.090(4) 0.059(3) 0.070(4) 0.005(3) 0.026(3) 0.021(3)
O2 0.034(2) 0.053(3) 0.046(2) 0.002(2) 0.010(2) -0.004(2)
O1 0.049(3) 0.050(3) 0.033(2) 0.004(2) 0.008(2) -0.004(2)
O4 0.055(3) 0.040(3) 0.051(3) 0.002(2) 0.018(2) -0.010(2)
O3 0.065(3) 0.050(3) 0.035(2) -0.006(2) 0.016(2) -0.012(2)
C5 0.077(6) 0.084(6) 0.070(6) 0.000(5) -0.007(5) 0.013(5)
C6 0.061(5) 0.058(5) 0.040(4) 0.007(3) -0.004(3) 0.007(4)
C7 0.047(4) 0.062(5) 0.043(4) 0.002(4) 0.000(3) -0.008(4)
C8 0.049(4) 0.044(4) 0.039(4) -0.001(3) 0.003(3) 0.000(3)
C9 0.045(4) 0.038(4) 0.034(3) -0.001(3) 0.003(3) -0.001(3)
C10 0.050(4) 0.050(4) 0.044(4) 0.001(3) 0.001(3) -0.008(3)
C11 0.065(5) 0.049(4) 0.051(4) 0.013(3) -0.003(4) 0.000(4)
C12 0.049(4) 0.029(3) 0.046(4) -0.002(3) 0.010(3) -0.005(3)
C13 0.041(4) 0.034(4) 0.039(4) 0.006(3) -0.002(3) -0.003(3)
C14 0.047(4) 0.038(4) 0.048(4) -0.001(3) 0.000(3) 0.002(3)
C15 0.045(4) 0.052(4) 0.052(4) 0.000(4) -0.006(3) -0.004(3)
C16 0.060(5) 0.043(4) 0.039(4) -0.002(3) -0.001(3) -0.006(4)
C17 0.061(5) 0.045(4) 0.050(4) -0.012(3) 0.009(4) -0.002(4)
C18 0.048(4) 0.043(4) 0.052(4) -0.003(3) 0.009(3) -0.001(3)
C19 0.063(6) 0.077(6) 0.091(6) -0.031(5) 0.000(5) -0.021(5)
C21 0.050(5) 0.067(5) 0.055(5) -0.010(4) 0.009(4) -0.007(4)
C22 0.053(5) 0.064(5) 0.060(5) -0.023(4) 0.004(4) -0.006(4)
C23 0.046(4) 0.048(4) 0.056(4) -0.013(3) 0.015(3) -0.006(3)
C24 0.043(4) 0.033(3) 0.040(4) 0.000(3) 0.011(3) -0.008(3)
C25 0.051(4) 0.048(4) 0.042(4) -0.009(3) 0.012(3) -0.002(3)
C26 0.047(4) 0.070(5) 0.056(4) -0.005(4) 0.018(4) 0.009(4)
C27 0.042(4) 0.034(3) 0.043(4) -0.001(3) 0.013(3) -0.001(3)
C28 0.049(4) 0.038(4) 0.040(4) 0.005(3) 0.009(3) 0.011(3)
C29 0.102(6) 0.042(4) 0.046(4) 0.001(3) -0.004(4) -0.003(4)
C30 0.129(8) 0.052(5) 0.055(5) -0.011(4) -0.024(5) 0.018(5)
C31 0.121(8) 0.097(7) 0.035(5) -0.002(5) 0.005(5) 0.040(6)
C32 0.094(7) 0.124(9) 0.055(6) 0.046(6) 0.014(5) 0.001(6)
C33 0.065(5) 0.073(5) 0.061(5) 0.024(4) 0.005(4) -0.008(4)
O8A 0.19(3) 0.079(13) 0.027(13) 0.005(8) 0.000(14) -0.032(14)
C34A 0.15(3) 0.43(11) 0.036(18) 0.04(3) 0.030(17) -0.05(3)
O8B 0.112(15) 0.12(2) 0.034(11) -0.004(12) 0.010(9) 0.017(12)
C34B 0.16(2) 0.11(2) 0.043(13) 0.001(15) 0.008(14) 0.011(16)
C35 0.078(5) 0.040(4) 0.071(5) -0.016(4) -0.006(4) -0.002(4)
C36 0.046(4) 0.038(4) 0.050(4) -0.009(3) 0.004(3) -0.005(3)
C37 0.060(4) 0.033(4) 0.055(4) -0.001(3) 0.011(4) -0.006(3)
C38 0.057(4) 0.043(4) 0.039(4) 0.003(3) 0.007(3) -0.007(3)
C39 0.043(4) 0.034(4) 0.038(4) -0.004(3) 0.014(3) -0.002(3)
C40 0.055(4) 0.036(4) 0.049(4) -0.002(3) 0.007(3) -0.002(3)
C41 0.054(4) 0.045(4) 0.047(4) -0.003(3) -0.002(3) 0.003(3)
C42 0.049(4) 0.034(3) 0.048(4) -0.001(3) 0.013(3) -0.002(3)
C43 0.053(4) 0.040(4) 0.045(4) 0.002(3) 0.008(3) 0.002(3)
C45 0.059(5) 0.067(5) 0.051(4) 0.010(4) -0.001(4) 0.016(4)
C46 0.059(5) 0.078(6) 0.079(6) 0.003(5) -0.007(5) 0.031(5)
C47 0.071(6) 0.111(8) 0.084(6) -0.021(6) 0.008(5) 0.041(5)
C48 0.070(5) 0.080(6) 0.057(5) -0.016(4) 0.005(4) 0.023(5)
C49 0.079(6) 0.165(11) 0.072(6) 0.008(7) -0.016(5) 0.059(7)
C50A 0.9(3) 0.30(10) 0.08(3) 0.05(5) 0.13(8) -0.22(12)
C50B 0.21(2) 0.077(12) 0.14(2) -0.063(14) 0.131(19) -0.036(13)
C51 0.140(9) 0.056(5) 0.055(5) -0.029(4) 0.014(6) -0.019(6)
C52 0.090(7) 0.069(6) 0.082(6) -0.022(5) 0.007(5) -0.011(5)
C53 0.074(6) 0.058(5) 0.075(5) -0.014(4) 0.007(4) -0.008(4)
C54 0.064(5) 0.044(4) 0.039(4) -0.005(3) 0.013(3) -0.002(4)
C55 0.080(6) 0.068(5) 0.093(6) -0.028(5) 0.038(5) -0.010(5)
C56 0.113(8) 0.075(6) 0.099(7) -0.036(6) 0.051(6) -0.013(6)
C57 0.061(4) 0.045(4) 0.040(4) -0.002(3) 0.007(3) -0.008(4)
C58 0.062(4) 0.042(4) 0.046(4) -0.002(3) 0.014(3) -0.005(3)
C59 0.091(6) 0.057(5) 0.042(4) -0.003(4) 0.015(4) 0.004(4)
C60 0.088(6) 0.054(5) 0.061(5) -0.016(4) 0.022(4) 0.002(4)
C61 0.064(5) 0.047(4) 0.056(5) -0.002(4) 0.023(4) -0.002(4)
C62 0.066(5) 0.053(4) 0.055(4) 0.015(4) 0.025(4) 0.001(4)
C63 0.082(5) 0.047(4) 0.044(4) 0.003(3) 0.026(4) -0.001(4)
C64 0.105(7) 0.064(5) 0.079(6) 0.011(5) 0.030(5) 0.024(5)
O14A 0.21(3) 0.048(12) 0.09(2) 0.005(11) 0.11(2) 0.017(14)
C65A 0.20(5) 0.12(3) 0.12(4) -0.02(2) 0.13(4) 0.00(3)
O14B 0.138(17) 0.17(2) 0.083(15) -0.004(14) 0.075(13) 0.009(13)
C65B 0.16(3) 0.13(2) 0.11(2) 0.005(18) 0.07(3) 0.03(2)
C66 0.162(12) 0.107(9) 0.163(12) 0.015(9) 0.129(11) 0.016(8)
C67 0.137(9) 0.102(8) 0.095(7) 0.001(7) 0.071(7) -0.020(7)
C68 0.103(7) 0.093(7) 0.072(6) 0.002(5) 0.044(5) -0.007(6)
C69 0.052(5) 0.082(6) 0.077(6) 0.019(5) 0.025(4) -0.014(4)
C70 0.107(8) 0.119(9) 0.099(7) 0.025(7) 0.074(7) 0.016(7)
C71 0.154(11) 0.119(9) 0.171(12) 0.059(9) 0.121(10) 0.054(8)
C72 0.062(5) 0.075(6) 0.063(5) 0.021(5) 0.003(4) -0.031(5)
C73A 0.064(8) 0.045(7) 0.054(5) 0.004(5) 0.018(6) -0.013(6)
C74A 0.090(9) 0.041(6) 0.087(9) -0.005(6) 0.016(6) 0.000(6)
C75A 0.099(10) 0.054(7) 0.106(10) 0.005(7) -0.002(7) -0.004(7)
C76A 0.118(11) 0.051(7) 0.068(7) 0.003(6) 0.009(7) -0.018(7)
C77A 0.118(12) 0.090(11) 0.076(8) -0.012(8) 0.049(8) -0.049(9)
C78A 0.094(10) 0.063(8) 0.075(7) -0.017(7) 0.046(7) -0.026(6)
O13A 0.181(11) 0.058(6) 0.109(8) 0.004(5) 0.010(7) -0.033(6)
C73B 0.064(8) 0.045(7) 0.054(5) 0.004(5) 0.018(6) -0.013(6)
C74B 0.090(9) 0.041(6) 0.087(9) -0.005(6) 0.016(6) 0.000(6)
C75B 0.099(10) 0.054(7) 0.106(10) 0.005(7) -0.002(7) -0.004(7)
C76B 0.118(11) 0.051(7) 0.068(7) 0.003(6) 0.009(7) -0.018(7)
C77B 0.118(12) 0.090(11) 0.076(8) -0.012(8) 0.049(8) -0.049(9)
C78B 0.094(10) 0.063(8) 0.075(7) -0.017(7) 0.046(7) -0.026(6)
O16A 0.24(6) 0.30(6) 0.14(3) -0.07(3) -0.03(3) 0.21(5)
C80A 0.051(17) 0.10(2) 0.10(2) 0.020(18) 0.049(16) 0.042(17)
O16B 0.071(9) 0.113(11) 0.093(11) 0.033(9) 0.039(8) 0.050(8)
C81 0.092(8) 0.097(8) 0.063(5) 0.011(5) 0.028(5) 0.040(6)
C82 0.086(7) 0.075(6) 0.081(6) 0.007(5) 0.022(5) 0.016(5)
C83 0.066(5) 0.066(5) 0.079(6) 0.006(4) 0.019(4) 0.013(5)
C84 0.050(5) 0.084(6) 0.042(4) 0.003(4) 0.012(3) 0.006(4)
C85 0.061(6) 0.117(8) 0.085(6) 0.019(6) 0.022(5) 0.004(5)
C86 0.067(6) 0.143(10) 0.083(7) 0.026(7) 0.031(5) 0.037(7)
C87 0.051(5) 0.078(6) 0.053(5) -0.001(4) 0.005(4) -0.018(4)
C88 0.065(5) 0.061(5) 0.060(5) -0.002(4) 0.008(4) -0.024(4)
C89 0.092(6) 0.071(6) 0.070(5) -0.005(5) 0.019(5) -0.025(5)
C90 0.117(8) 0.074(6) 0.091(7) -0.016(5) 0.041(6) -0.037(6)
C91 0.082(6) 0.099(8) 0.078(7) -0.031(7) 0.025(5) -0.040(6)
C92 0.089(7) 0.095(7) 0.065(6) -0.013(5) 0.003(5) -0.018(6)
C93 0.081(6) 0.083(6) 0.063(5) -0.008(5) 0.008(5) -0.023(5)
C94A 0.16(2) 0.12(2) 0.14(2) -0.037(19) 0.051(18) -0.031(19)
O15A 0.13(3) 0.17(4) 0.13(3) -0.06(2) 0.019(19) -0.07(2)
C94B 0.10(2) 0.14(3) 0.11(3) -0.07(2) -0.02(2) -0.03(2)
O15B 0.16(6) 0.08(2) 0.09(3) -0.061(19) 0.07(4) -0.06(3)
C3 0.090(6) 0.062(5) 0.065(5) 0.000(4) 0.024(4) -0.009(4)
C4 0.086(6) 0.057(5) 0.077(5) -0.004(4) 0.032(5) -0.019(4)
C2 0.067(5) 0.079(6) 0.068(5) 0.009(4) 0.024(4) -0.002(4)
C1 0.072(5) 0.069(5) 0.053(4) 0.007(4) 0.020(4) -0.004(4)

loop_
_atom_type_symbol
_atom_type_description
_atom_type_scat_dispersion_real
_atom_type_scat_dispersion_imag
_atom_type_scat_source
C C 0.0033 0.0016 'International Tables Vol C Tables 4.2.6.8 and 6.1.1.4'
H H 0.0000 0.0000 'International Tables Vol C Tables 4.2.6.8 and 6.1.1.4'
N N 0.0061 0.0033 'International Tables Vol C Tables 4.2.6.8 and 6.1.1.4'
O O 0.0106 0.0060 'International Tables Vol C Tables 4.2.6.8 and 6.1.1.4'
Co Co 0.3494 0.9721 'International Tables Vol C Tables 4.2.6.8 and 6.1.1.4'
Mo Mo -1.6832 0.6857 'International Tables Vol C Tables 4.2.6.8 and 6.1.1.4'
Cl Cl 0.1484 0.1585 'International Tables Vol C Tables 4.2.6.8 and 6.1.1.4'

loop_
_geom_angle_atom_site_label_1
_geom_angle_atom_site_label_2
_geom_angle_atom_site_label_3
_geom_angle
_geom_angle_site_symmetry_1
_geom_angle_site_symmetry_3
_geom_angle_publ_flag
O4 Co1 O1 108.50(18) . . ?
O4 Co1 O3 103.36(18) . . ?
O1 Co1 O3 117.13(19) . . ?
O4 Co1 O2 119.17(18) . . ?
O1 Co1 O2 103.23(17) . . ?
O3 Co1 O2 106.17(17) . . ?
Mo2 Mo1 N3 91.81(13) . . ?
Mo2 Mo1 O1 102.93(11) . . ?
N3 Mo1 O1 165.24(17) . . ?
Mo2 Mo1 N1 92.84(13) . . ?
N3 Mo1 N1 92.10(19) . . ?
O1 Mo1 N1 86.41(18) . . ?
Mo2 Mo1 N5 91.82(12) . . ?
N3 Mo1 N5 92.42(18) . . ?
O1 Mo1 N5 88.00(17) . . ?
N1 Mo1 N5 173.41(18) . . ?
Mo1 Mo2 N4 92.59(13) . . ?
Mo1 Mo2 O2 102.34(11) . . ?
N4 Mo2 O2 164.97(17) . . ?
Mo1 Mo2 N6 92.92(13) . . ?
N4 Mo2 N6 91.95(19) . . ?
O2 Mo2 N6 85.71(18) . . ?
Mo1 Mo2 N2 92.33(12) . . ?
N4 Mo2 N2 92.15(19) . . ?
O2 Mo2 N2 88.93(18) . . ?
N6 Mo2 N2 173.19(18) . . ?
Mo3 Mo4 O4 101.18(12) . . ?
Mo3 Mo4 N10 91.49(19) . . ?
O4 Mo4 N10 167.3(2) . . ?
Mo3 Mo4 N12 93.78(14) . . ?
O4 Mo4 N12 87.85(18) . . ?
N10 Mo4 N12 91.7(2) . . ?
Mo3 Mo4 N8 92.19(17) . . ?
O4 Mo4 N8 87.90(18) . . ?
N10 Mo4 N8 91.3(2) . . ?
N12 Mo4 N8 173.3(2) . . ?
N9 Mo3 O3 162.5(2) . . ?
N9 Mo3 Mo4 93.2(2) . . ?
O3 Mo3 Mo4 104.34(12) . . ?
N9 Mo3 N11 92.3(2) . . ?
O3 Mo3 N11 87.18(18) . . ?
Mo4 Mo3 N11 91.11(14) . . ?
N9 Mo3 N7 90.6(2) . . ?
O3 Mo3 N7 88.75(19) . . ?
Mo4 Mo3 N7 92.98(17) . . ?
N11 Mo3 N7 174.8(2) . . ?
C12 N1 C9 116.2(5) . . ?
C12 N1 Mo1 116.9(4) . . ?
C9 N1 Mo1 125.3(4) . . ?
C12 N2 C13 115.2(5) . . ?
C12 N2 Mo2 116.9(4) . . ?
C13 N2 Mo2 127.7(4) . . ?
C27 N3 C24 117.4(5) . . ?
C27 N3 Mo1 119.2(4) . . ?
C24 N3 Mo1 122.7(4) . . ?
C27 N4 C28 117.0(5) . . ?
C27 N4 Mo2 118.5(4) . . ?
C28 N4 Mo2 124.4(4) . . ?
C42 N5 C39 116.7(5) . . ?
C42 N5 Mo1 117.1(4) . . ?
C39 N5 Mo1 126.2(4) . . ?
C42 N6 C43 118.0(5) . . ?
C42 N6 Mo2 117.6(4) . . ?
C43 N6 Mo2 123.3(4) . . ?
C57 N11 C58 117.4(5) . . ?
C57 N11 Mo3 118.4(4) . . ?
C58 N11 Mo3 124.2(4) . . ?
C57 N12 C54 117.6(5) . . ?
C57 N12 Mo4 116.6(4) . . ?
C54 N12 Mo4 125.4(4) . . ?
C72 N9 C73B 92.8(10) . . ?
C72 N9 C73A 123.7(7) . . ?
C73B N9 C73A 33.2(8) . . ?
C72 N9 Mo3 119.4(5) . . ?
C73B N9 Mo3 141.8(10) . . ?
C73A N9 Mo3 116.4(5) . . ?
C72 N10 C69 117.3(7) . . ?
C72 N10 Mo4 118.0(6) . . ?
C69 N10 Mo4 124.5(5) . . ?
C87 N7 C88 115.5(6) . . ?
C87 N7 Mo3 115.7(5) . . ?
C88 N7 Mo3 128.2(5) . . ?
C87 N8 C84 117.7(6) . . ?
C87 N8 Mo4 118.1(5) . . ?
C84 N8 Mo4 124.1(5) . . ?
C5 O5 C6 118.1(6) . . ?
C16 O6 C19 117.2(6) . . ?
C21 O7 C20A 117.3(9) . . ?
C21 O7 C20B 112.7(8) . . ?
C20A O7 C20B 29.0(9) . . ?
C36 O9 C35 116.7(5) . . ?
C46 O10 C49 117.3(7) . . ?
C61 O11 C64 117.2(6) . . ?
C2 O2 Co1 114.9(4) . . ?
C2 O2 Mo2 125.8(4) . . ?
Co1 O2 Mo2 115.73(19) . . ?
C1 O1 Co1 114.7(4) . . ?
C1 O1 Mo1 124.7(4) . . ?
Co1 O1 Mo1 115.37(18) . . ?
C4 O4 Co1 116.8(4) . . ?
C4 O4 Mo4 122.2(4) . . ?
Co1 O4 Mo4 116.08(19) . . ?
C3 O3 Co1 117.9(4) . . ?
C3 O3 Mo3 120.2(4) . . ?
Co1 O3 Mo3 114.9(2) . . ?
C7 C6 O5 125.4(7) . . ?
C7 C6 C11 119.4(6) . . ?
O5 C6 C11 115.2(6) . . ?
C6 C7 C8 120.2(6) . . ?
C9 C8 C7 121.2(6) . . ?
C8 C9 C10 117.9(6) . . ?
C8 C9 N1 120.5(5) . . ?
C10 C9 N1 121.6(5) . . ?
C11 C10 C9 121.1(6) . . ?
C10 C11 C6 120.1(7) . . ?
N1 C12 N2 120.7(5) . . ?
C14 C13 C18 118.2(6) . . ?
C14 C13 N2 118.2(6) . . ?
C18 C13 N2 123.6(6) . . ?
C13 C14 C15 120.9(6) . . ?
C16 C15 C14 119.6(6) . . ?
O6 C16 C17 116.3(6) . . ?
O6 C16 C15 124.2(7) . . ?
C17 C16 C15 119.4(6) . . ?
C18 C17 C16 120.7(7) . . ?
C17 C18 C13 121.0(6) . . ?
C22 C21 O7 125.3(6) . . ?
C22 C21 C26 119.5(7) . . ?
O7 C21 C26 115.2(7) . . ?
C21 C22 C23 120.9(7) . . ?
C24 C23 C22 120.6(7) . . ?
C23 C24 C25 118.0(6) . . ?
C23 C24 N3 120.0(6) . . ?
C25 C24 N3 121.9(5) . . ?
C26 C25 C24 121.3(6) . . ?
C25 C26 C21 119.6(7) . . ?
N4 C27 N3 117.8(6) . . ?
C29 C28 C33 117.9(6) . . ?
C29 C28 N4 120.2(6) . . ?
C33 C28 N4 121.9(6) . . ?
C28 C29 C30 121.4(8) . . ?
C31 C30 C29 121.5(8) . . ?
C30 C31 C32 118.6(7) . . ?
C30 C31 O8B 108(2) . . ?
C32 C31 O8B 133(2) . . ?
C30 C31 O8A 139.6(17) . . ?
C32 C31 O8A 101.2(18) . . ?
O8B C31 O8A 34.3(9) . . ?
C31 C32 C33 120.5(8) . . ?
C28 C33 C32 120.0(8) . . ?
C34A O8A C31 170(5) . . ?
C34B O8B C31 137(3) . . ?
C41 C36 C37 119.5(6) . . ?
C41 C36 O9 115.8(6) . . ?
C37 C36 O9 124.7(6) . . ?
C36 C37 C38 119.9(6) . . ?
C39 C38 C37 121.6(6) . . ?
C38 C39 C40 117.5(6) . . ?
C38 C39 N5 123.7(5) . . ?
C40 C39 N5 118.9(5) . . ?
C41 C40 C39 121.1(6) . . ?
C36 C41 C40 120.4(6) . . ?
N6 C42 N5 120.3(6) . . ?
C48 C43 C44 117.8(6) . . ?
C48 C43 N6 122.6(6) . . ?
C44 C43 N6 119.5(6) . . ?
C43 C44 C45 121.8(7) . . ?
C46 C45 C44 119.2(7) . . ?
C45 C46 C47 119.9(7) . . ?
C45 C46 O10 124.4(8) . . ?
C47 C46 O10 115.6(8) . . ?
C46 C47 C48 120.7(8) . . ?
C43 C48 C47 120.5(7) . . ?
C50A O12A C51 98(4) . . ?
C50B O12B C51 129.9(18) . . ?
C56 C51 C52 120.0(8) . . ?
C56 C51 O12B 114.3(13) . . ?
C52 C51 O12B 125.7(14) . . ?
C56 C51 O12A 139.2(15) . . ?
C52 C51 O12A 100.8(15) . . ?
O12B C51 O12A 25.0(8) . . ?
C51 C52 C53 120.0(9) . . ?
C52 C53 C54 120.7(9) . . ?
C55 C54 C53 117.2(7) . . ?
C55 C54 N12 120.2(7) . . ?
C53 C54 N12 122.6(7) . . ?
C54 C55 C56 122.1(8) . . ?
C51 C56 C55 119.9(9) . . ?
N12 C57 N11 120.0(6) . . ?
C63 C58 C59 117.3(7) . . ?
C63 C58 N11 123.1(6) . . ?
C59 C58 N11 119.7(6) . . ?
C60 C59 C58 122.0(7) . . ?
C59 C60 C61 119.4(7) . . ?
C62 C61 O11 125.0(7) . . ?
C62 C61 C60 119.8(7) . . ?
O11 C61 C60 115.1(7) . . ?
C61 C62 C63 120.3(7) . . ?
C58 C63 C62 121.2(7) . . ?
C66 O14A C65A 125(2) . . ?
C65B O14B C66 113.4(17) . . ?
O14A C66 C67 125.8(16) . . ?
O14A C66 C71 113(2) . . ?
C67 C66 C71 117.9(11) . . ?
O14A C66 O14B 33(2) . . ?
C67 C66 O14B 112.3(14) . . ?
C71 C66 O14B 128.5(15) . . ?
C66 C67 C68 122.6(10) . . ?
C67 C68 C69 120.9(10) . . ?
C70 C69 C68 117.4(9) . . ?
C70 C69 N10 118.7(8) . . ?
C68 C69 N10 123.7(8) . . ?
C69 C70 C71 121.4(9) . . ?
C66 C71 C70 119.7(11) . . ?
N9 C72 N10 117.8(7) . . ?
N9 C72 C73B 44.9(7) . . ?
N10 C72 C73B 157.7(9) . . ?
C74A C73A C78A 120.0 . . ?
C74A C73A N9 122.0(6) . . ?
C78A C73A N9 117.5(6) . . ?
C75A C74A C73A 120.0 . . ?
C76A C75A C74A 120.0 . . ?
C75A C76A C77A 120.0 . . ?
C75A C76A O13A 116.7(8) . . ?
C77A C76A O13A 123.2(8) . . ?
C78A C77A C76A 120.0 . . ?
C77A C78A C73A 120.0 . . ?
C76A O13A C79A 135(5) . . ?
N9 C73B C74B 106.6(12) . . ?
N9 C73B C78B 132.5(12) . . ?
C74B C73B C78B 120.0 . . ?
N9 C73B C72 42.3(5) . . ?
C74B C73B C72 128.7(10) . . ?
C78B C73B C72 105.1(10) . . ?
C73B C74B C75B 120.0 . . ?
C76B C75B C74B 120.0 . . ?
C77B C76B C75B 120.0 . . ?
C77B C76B O13B 124(2) . . ?
C75B C76B O13B 115.6(19) . . ?
C76B C77B C78B 120.0 . . ?
C77B C78B C73B 120.0 . . ?
C79B O13B C76B 127(3) . . ?
C80A O16A C81 130(6) . . ?
C80B O16B C81 124(2) . . ?
C82 C81 C86 120.1(9) . . ?
C82 C81 O16B 110.7(12) . . ?
C86 C81 O16B 129.0(11) . . ?
C82 C81 O16A 132(4) . . ?
C86 C81 O16A 107(4) . . ?
O16B C81 O16A 25(3) . . ?
C81 C82 C83 120.5(10) . . ?
C82 C83 C84 121.4(8) . . ?
C85 C84 C83 117.9(8) . . ?
C85 C84 N8 122.8(8) . . ?
C83 C84 N8 119.3(6) . . ?
C84 C85 C86 120.2(9) . . ?
C81 C86 C85 119.8(9) . . ?
N8 C87 N7 120.9(7) . . ?
C93 C88 C89 116.9(8) . . ?
C93 C88 N7 124.5(7) . . ?
C89 C88 N7 118.6(7) . . ?
C88 C89 C90 121.6(8) . . ?
C91 C90 C89 119.1(9) . . ?
O15A C91 C92 125(4) . . ?
O15A C91 C90 115(4) . . ?
C92 C91 C90 120.1(9) . . ?
O15A C91 O15B 14(6) . . ?
C92 C91 O15B 111(3) . . ?
C90 C91 O15B 128(3) . . ?
C91 C92 C93 119.8(9) . . ?
C92 C93 C88 122.3(9) . . ?
C94A O15A C91 140(7) . . ?
C94B O15B C91 138(6) . . ?
Cl2A C95A Cl1A 111.8(12) . . ?
Cl2B C95B Cl1B 114.0(11) . . ?
Cl2C C95C Cl1C 112.2(12) . . ?
Cl2D C95D Cl1D 111.4(12) . . ?
Cl6A C97A Cl5A 107.7(9) . . ?
Cl5C C97C Cl6C 114.0(12) . . ?
Cl4A C96A Cl3A 111.5(12) . . ?
Cl3B C96B Cl4B 109.1(10) . . ?
Cl4C C96C Cl3C 112.0(13) . . ?
Cl8A C98A Cl7A 112.4(12) . . ?
Cl8C C98C Cl7C 110.4(12) . . ?
Cl8B C98B Cl7B 110.4(11) . . ?
Cl8D C98D Cl7D 109.3(11) . . ?

loop_
_geom_bond_atom_site_label_1
_geom_bond_atom_site_label_2
_geom_bond_distance
_geom_bond_site_symmetry_2
_geom_bond_publ_flag
Co1 O4 1.942(4) . ?
Co1 O1 1.943(4) . ?
Co1 O3 1.948(4) . ?
Co1 O2 1.956(4) . ?
Mo1 Mo2 2.1162(7) . ?
Mo1 N3 2.120(5) . ?
Mo1 O1 2.139(4) . ?
Mo1 N1 2.155(5) . ?
Mo1 N5 2.164(5) . ?
Mo2 N4 2.125(5) . ?
Mo2 O2 2.130(4) . ?
Mo2 N6 2.142(5) . ?
Mo2 N2 2.153(5) . ?
Mo4 Mo3 2.1142(9) . ?
Mo4 O4 2.139(4) . ?
Mo4 N10 2.139(6) . ?
Mo4 N12 2.149(5) . ?
Mo4 N8 2.151(5) . ?
Mo3 N9 2.098(7) . ?
Mo3 O3 2.110(4) . ?
Mo3 N11 2.163(5) . ?
Mo3 N7 2.181(5) . ?
N1 C12 1.318(7) . ?
N1 C9 1.445(7) . ?
N2 C12 1.343(7) . ?
N2 C13 1.430(7) . ?
N3 C27 1.338(7) . ?
N3 C24 1.427(7) . ?
N4 C27 1.326(7) . ?
N4 C28 1.424(8) . ?
N5 C42 1.336(7) . ?
N5 C39 1.419(7) . ?
N6 C42 1.313(7) . ?
N6 C43 1.434(8) . ?
N11 C57 1.328(8) . ?
N11 C58 1.422(8) . ?
N12 C57 1.328(8) . ?
N12 C54 1.425(8) . ?
N9 C72 1.317(10) . ?
N9 C73B 1.381(15) . ?
N9 C73A 1.493(8) . ?
N10 C72 1.355(10) . ?
N10 C69 1.416(10) . ?
N7 C87 1.332(9) . ?
N7 C88 1.434(9) . ?
N8 C87 1.326(9) . ?
N8 C84 1.433(9) . ?
O5 C5 1.381(9) . ?
O5 C6 1.385(8) . ?
O6 C16 1.370(8) . ?
O6 C19 1.426(9) . ?
O7 C21 1.376(8) . ?
O7 C20A 1.425(17) . ?
O7 C20B 1.530(17) . ?
O9 C36 1.382(7) . ?
O9 C35 1.423(8) . ?
O10 C46 1.382(9) . ?
O10 C49 1.426(10) . ?
O11 C61 1.372(8) . ?
O11 C64 1.412(9) . ?
O2 C2 1.398(8) . ?
O1 C1 1.426(8) . ?
O4 C4 1.419(8) . ?
O3 C3 1.424(8) . ?
C6 C7 1.376(10) . ?
C6 C11 1.390(10) . ?
C7 C8 1.389(9) . ?
C8 C9 1.379(9) . ?
C9 C10 1.401(9) . ?
C10 C11 1.374(9) . ?
C13 C14 1.383(9) . ?
C13 C18 1.392(9) . ?
C14 C15 1.398(9) . ?
C15 C16 1.384(10) . ?
C16 C17 1.381(10) . ?
C17 C18 1.370(9) . ?
C21 C22 1.354(10) . ?
C21 C26 1.396(10) . ?
C22 C23 1.389(9) . ?
C23 C24 1.383(8) . ?
C24 C25 1.394(9) . ?
C25 C26 1.375(9) . ?
C28 C29 1.368(9) . ?
C28 C33 1.391(9) . ?
C29 C30 1.379(10) . ?
C30 C31 1.345(13) . ?
C31 C32 1.385(13) . ?
C31 O8B 1.41(3) . ?
C31 O8A 1.43(4) . ?
C32 C33 1.397(11) . ?
O8A C34A 0.91(3) . ?
O8B C34B 0.97(3) . ?
C36 C41 1.371(9) . ?
C36 C37 1.378(9) . ?
C37 C38 1.398(8) . ?
C38 C39 1.373(8) . ?
C39 C40 1.400(8) . ?
C40 C41 1.387(8) . ?
C43 C48 1.381(10) . ?
C43 C44 1.385(9) . ?
C44 C45 1.399(9) . ?
C45 C46 1.359(11) . ?
C46 C47 1.380(11) . ?
C47 C48 1.388(10) . ?
C50A O12A 1.37(11) . ?
O12A C51 1.48(2) . ?
C50B O12B 1.27(2) . ?
O12B C51 1.412(14) . ?
C51 C56 1.348(13) . ?
C51 C52 1.371(13) . ?
C52 C53 1.379(11) . ?
C53 C54 1.388(10) . ?
C54 C55 1.367(10) . ?
C55 C56 1.376(11) . ?
C58 C63 1.387(9) . ?
C58 C59 1.396(10) . ?
C59 C60 1.379(10) . ?
C60 C61 1.389(10) . ?
C61 C62 1.369(9) . ?
C62 C63 1.393(9) . ?
O14A C66 1.27(3) . ?
O14A C65A 1.41(4) . ?
O14B C65B 1.42(3) . ?
O14B C66 1.56(4) . ?
C66 C67 1.346(15) . ?
C66 C71 1.393(15) . ?
C67 C68 1.370(13) . ?
C68 C69 1.382(11) . ?
C69 C70 1.369(12) . ?
C70 C71 1.403(14) . ?
C72 C73B 1.954(17) . ?
C73A C74A 1.3900 . ?
C73A C78A 1.3900 . ?
C74A C75A 1.3900 . ?
C75A C76A 1.3900 . ?
C76A C77A 1.3900 . ?
C76A O13A 1.404(10) . ?
C77A C78A 1.3900 . ?
O13A C79A 1.43(2) . ?
C73B C74B 1.3900 . ?
C73B C78B 1.3900 . ?
C74B C75B 1.3900 . ?
C75B C76B 1.3900 . ?
C76B C77B 1.3900 . ?
C76B O13B 1.55(4) . ?
C77B C78B 1.3900 . ?
O13B C79B 1.432(19) . ?
O16A C80A 1.14(6) . ?
O16A C81 1.48(5) . ?
O16B C80B 1.21(5) . ?
O16B C81 1.38(2) . ?
C81 C82 1.357(12) . ?
C81 C86 1.357(13) . ?
C82 C83 1.371(11) . ?
C83 C84 1.384(11) . ?
C84 C85 1.373(11) . ?
C85 C86 1.414(13) . ?
C88 C93 1.380(10) . ?
C88 C89 1.384(11) . ?
C89 C90 1.388(11) . ?
C90 C91 1.385(13) . ?
C91 O15A 1.33(5) . ?
C91 C92 1.361(13) . ?
C91 O15B 1.45(7) . ?
C92 C93 1.373(11) . ?
C94A O15A 1.14(6) . ?
C94B O15B 1.05(9) . ?
Cl1A C95A 1.713(14) . ?
C95A Cl2A 1.675(14) . ?
Cl1B C95B 1.707(14) . ?
C95B Cl2B 1.675(14) . ?
Cl1C C95C 1.704(14) . ?
C95C Cl2C 1.673(14) . ?
Cl1D C95D 1.710(14) . ?
C95D Cl2D 1.672(14) . ?
Cl5A C97A 1.729(14) . ?
C97A Cl6A 1.664(13) . ?
Cl6C C97C 1.705(14) . ?
C97C Cl5C 1.668(14) . ?
Cl3A C96A 1.711(14) . ?
C96A Cl4A 1.673(14) . ?
Cl4B C96B 1.710(14) . ?
C96B Cl3B 1.676(14) . ?
Cl3C C96C 1.711(14) . ?
C96C Cl4C 1.673(14) . ?
Cl7A C98A 1.714(14) . ?
C98A Cl8A 1.677(14) . ?
Cl7C C98C 1.706(14) . ?
C98C Cl8C 1.675(14) . ?
Cl7B C98B 1.713(14) . ?
C98B Cl8B 1.675(14) . ?
Cl7D C98D 1.714(14) . ?
C98D Cl8D 1.679(14) . ?
